data_4105097
loop_
_publ_author_name
'Evan R. King'
'Theodore A. Betley'

_publ_contact_author_address
;Department of Chemistry and Chemical Biology
Harvard University
Mallinckrodt 306E
12 Oxford Street
Cambridge, MA 02139
;
_publ_contact_author_email betley@chemistry.harvard.edu
_publ_contact_author_name 'Professor Theodore A. Betley'
_publ_contact_author_phone 617-496-9944
_publ_section_title
;
 Unusual Electronic Structure of First Row Transition Metal Complexes
 Featuring Redox-Active Dipyrromethane Ligands
;
_journal_name_full 'Journal of the American Chemical Society'
_journal_page_first 14374
_journal_page_last 14380
_journal_paper_doi 10.1021/ja903997a
_journal_volume 131
_journal_year 2009
_chemical_compound_source 'chemical synthesis'
_chemical_formula_moiety 'C39 H42 N4 Ni, C4 H8 O'
_chemical_formula_sum 'C43 H50 N4 Ni O'
_chemical_formula_weight 697.56
_chemical_name_common (dmpm)Ni(py)2
_chemical_name_systematic 'bis-pyridine (1,9-dimesityl-5,5-dimethyldipyrromethanato)nickel(II)'
_space_group_IT_number 14
_symmetry_cell_setting monoclinic
_symmetry_Int_Tables_number 14
_symmetry_space_group_name_Hall '-P 2yn'
_symmetry_space_group_name_H-M 'P 1 21/n 1'
_atom_sites_solution_hydrogens geom
_atom_sites_solution_primary direct
_atom_sites_solution_secondary difmap
_audit_creation_method SHELXL-97
_cell_angle_alpha 90.00
_cell_angle_beta 96.2208(17)
_cell_angle_gamma 90.00
_cell_formula_units_Z 4
_cell_length_a 9.2319(10)
_cell_length_b 27.390(3)
_cell_length_c 14.7364(15)
_cell_measurement_reflns_used 6881
_cell_measurement_temperature 193(2)
_cell_measurement_theta_max 23.31
_cell_measurement_theta_min 2.34
_cell_volume 3704.3(7)
_computing_cell_refinement 'Bruker SMART'
_computing_data_collection 'Bruker SMART'
_computing_data_reduction 'Bruker SAINT'
_computing_molecular_graphics 'Bruker SHELXTL'
_computing_publication_material 'Bruker SHELXTL'
_computing_structure_refinement 'SHELXL-97 (Sheldrick, 1997)'
_computing_structure_solution 'SHELXS-97 (Sheldrick, 1990)'
_diffrn_ambient_temperature 193(2)
_diffrn_measured_fraction_theta_full 1.000
_diffrn_measured_fraction_theta_max 1.000
_diffrn_measurement_device_type 'CCD area detector'
_diffrn_measurement_method 'phi and omega scans'
_diffrn_radiation_monochromator graphite
_diffrn_radiation_probe x-ray
_diffrn_radiation_type MoK\a
_diffrn_radiation_wavelength 0.71073
_diffrn_reflns_av_R_equivalents 0.0496
_diffrn_reflns_av_sigmaI/netI 0.0373
_diffrn_reflns_limit_h_max 11
_diffrn_reflns_limit_h_min -11
_diffrn_reflns_limit_k_max 35
_diffrn_reflns_limit_k_min -35
_diffrn_reflns_limit_l_max 19
_diffrn_reflns_limit_l_min -19
_diffrn_reflns_number 47190
_diffrn_reflns_theta_full 27.50
_diffrn_reflns_theta_max 27.50
_diffrn_reflns_theta_min 1.49
_diffrn_source 'fine-focus sealed tube'
_exptl_absorpt_coefficient_mu 0.562
_exptl_absorpt_correction_T_max 0.9724
_exptl_absorpt_correction_T_min 0.8585
_exptl_absorpt_correction_type multi-scan
_exptl_absorpt_process_details 'SADABS (Bruker AXS, 2004)'
_exptl_crystal_colour 'translucent red'
_exptl_crystal_density_diffrn 1.251
_exptl_crystal_description prism
_exptl_crystal_F_000 1488
_exptl_crystal_recrystallization_method tetrahydrofuran
_exptl_crystal_size_max 0.28
_exptl_crystal_size_mid 0.13
_exptl_crystal_size_min 0.05
_refine_diff_density_max 0.497
_refine_diff_density_min -0.236
_refine_diff_density_rms 0.059
_refine_ls_extinction_method none
_refine_ls_goodness_of_fit_ref 1.027
_refine_ls_hydrogen_treatment constr
_refine_ls_matrix_type full
_refine_ls_number_parameters 450
_refine_ls_number_reflns 8505
_refine_ls_number_restraints 44
_refine_ls_restrained_S_all 1.026
_refine_ls_R_factor_all 0.0662
_refine_ls_R_factor_gt 0.0463
_refine_ls_shift/su_max 0.002
_refine_ls_shift/su_mean 0.000
_refine_ls_structure_factor_coef Fsqd
_refine_ls_weighting_details 'calc w=1/[\s^2^(Fo^2^)+(0.0535P)^2^+1.7044P] where P=(Fo^2^+2Fc^2^)/3'
_refine_ls_weighting_scheme calc
_refine_ls_wR_factor_gt 0.1052
_refine_ls_wR_factor_ref 0.1162
_reflns_number_gt 6526
_reflns_number_total 8505
_reflns_threshold_expression >2sigma(I)
_cod_data_source_file ja903997a_si_001_4.cif
_cod_data_source_block compound6-erk004
_cod_original_cell_volume 3704.4(7)
_cod_original_sg_symbol_H-M 'P 21/n'
_cod_database_code 4105097

loop_
_symmetry_equiv_pos_as_xyz
'x, y, z'
'-x+1/2, y+1/2, -z+1/2'
'-x, -y, -z'
'x-1/2, -y-1/2, z-1/2'

loop_
_atom_site_label
_atom_site_type_symbol
_atom_site_fract_x
_atom_site_fract_y
_atom_site_fract_z
_atom_site_U_iso_or_equiv
_atom_site_adp_type
_atom_site_occupancy
_atom_site_symmetry_multiplicity
_atom_site_calc_flag
_atom_site_refinement_flags
Ni1 Ni 0.05664(3) 0.809193(9) 0.191183(17) 0.02555(9) Uani 1 1 d .
N3 N 0.06534(19) 0.85575(6) 0.09250(12) 0.0298(4) Uani 1 1 d .
C41 C 0.1265(3) 0.84726(8) 0.01521(15) 0.0352(5) Uani 1 1 d .
H41 H 0.1795 0.8179 0.0100 0.042 Uiso 1 1 calc R
C42 C 0.1149(3) 0.87969(9) -0.05675(17) 0.0442(6) Uani 1 1 d .
H42 H 0.1591 0.8725 -0.1105 0.053 Uiso 1 1 calc R
C43 C 0.0387(3) 0.92261(10) -0.05021(18) 0.0488(7) Uani 1 1 d .
H43 H 0.0282 0.9452 -0.0994 0.059 Uiso 1 1 calc R
C44 C -0.0216(3) 0.93190(9) 0.02903(18) 0.0452(6) Uani 1 1 d .
H44 H -0.0736 0.9614 0.0357 0.054 Uiso 1 1 calc R
C45 C -0.0063(3) 0.89815(8) 0.09930(16) 0.0360(5) Uani 1 1 d .
H45 H -0.0478 0.9051 0.1541 0.043 Uiso 1 1 calc R
N4 N -0.02378(18) 0.76429(6) 0.10019(12) 0.0266(4) Uani 1 1 d .
C51 C 0.0578(2) 0.73374(8) 0.05572(15) 0.0310(5) Uani 1 1 d .
H51 H 0.1588 0.7310 0.0758 0.037 Uiso 1 1 calc R
C52 C 0.0007(3) 0.70619(8) -0.01791(16) 0.0375(5) Uani 1 1 d .
H52 H 0.0616 0.6851 -0.0481 0.045 Uiso 1 1 calc R
C53 C -0.1453(3) 0.70967(9) -0.04705(16) 0.0418(6) Uani 1 1 d .
H53 H -0.1872 0.6908 -0.0973 0.050 Uiso 1 1 calc R
C54 C -0.2300(3) 0.74103(10) -0.00219(17) 0.0433(6) Uani 1 1 d .
H54 H -0.3311 0.7443 -0.0214 0.052 Uiso 1 1 calc R
C55 C -0.1660(2) 0.76749(8) 0.07081(16) 0.0345(5) Uani 1 1 d .
H55 H -0.2251 0.7889 0.1017 0.041 Uiso 1 1 calc R
N1 N 0.00618(19) 0.76852(6) 0.28869(12) 0.0282(4) Uani 1 1 d .
N2 N 0.14186(19) 0.85565(6) 0.27421(12) 0.0281(4) Uani 1 1 d .
C1 C -0.0577(2) 0.84402(8) 0.37411(15) 0.0334(5) Uani 1 1 d .
C2 C -0.1863(3) 0.86455(9) 0.30912(17) 0.0412(6) Uani 1 1 d .
H2A H -0.1859 0.9003 0.3125 0.062 Uiso 1 1 calc R
H2B H -0.2783 0.8521 0.3273 0.062 Uiso 1 1 calc R
H2C H -0.1760 0.8543 0.2464 0.062 Uiso 1 1 calc R
C3 C -0.0848(3) 0.85685(10) 0.47221(17) 0.0453(6) Uani 1 1 d .
H3A H -0.0076 0.8426 0.5150 0.068 Uiso 1 1 calc R
H3B H -0.1794 0.8437 0.4847 0.068 Uiso 1 1 calc R
H3C H -0.0848 0.8924 0.4795 0.068 Uiso 1 1 calc R
C4 C 0.0841(2) 0.86686(8) 0.35359(15) 0.0312(5) Uani 1 1 d .
C5 C -0.0511(2) 0.78949(8) 0.36205(15) 0.0310(5) Uani 1 1 d .
C6 C 0.1724(3) 0.90035(9) 0.40274(16) 0.0392(5) Uani 1 1 d .
H6 H 0.1577 0.9138 0.4604 0.047 Uiso 1 1 calc R
C7 C -0.1042(3) 0.75407(9) 0.41558(17) 0.0383(5) Uani 1 1 d .
H7 H -0.1492 0.7592 0.4698 0.046 Uiso 1 1 calc R
C8 C 0.2882(3) 0.91073(9) 0.35123(17) 0.0404(6) Uani 1 1 d .
H8 H 0.3665 0.9326 0.3680 0.048 Uiso 1 1 calc R
C9 C -0.0795(3) 0.70909(9) 0.37501(17) 0.0392(5) Uani 1 1 d .
H9 H -0.1045 0.6779 0.3969 0.047 Uiso 1 1 calc R
C10 C 0.2678(2) 0.88357(8) 0.27210(16) 0.0327(5) Uani 1 1 d .
C11 C -0.0123(2) 0.71803(8) 0.29761(15) 0.0317(5) Uani 1 1 d .
C21 C 0.3515(2) 0.88785(8) 0.19178(15) 0.0319(5) Uani 1 1 d .
C22 C 0.4291(2) 0.84893(8) 0.15881(16) 0.0339(5) Uani 1 1 d .
C23 C 0.4323(3) 0.79945(9) 0.20352(18) 0.0444(6) Uani 1 1 d .
H23A H 0.3331 0.7863 0.2000 0.067 Uiso 1 1 calc R
H23B H 0.4722 0.8025 0.2676 0.067 Uiso 1 1 calc R
H23C H 0.4936 0.7773 0.1720 0.067 Uiso 1 1 calc R
C24 C 0.5041(2) 0.85554(9) 0.08267(17) 0.0382(5) Uani 1 1 d .
H24 H 0.5560 0.8287 0.0611 0.046 Uiso 1 1 calc R
C25 C 0.5058(3) 0.89986(9) 0.03727(17) 0.0406(6) Uani 1 1 d .
C26 C 0.5858(3) 0.90611(11) -0.0464(2) 0.0552(7) Uani 1 1 d .
H26A H 0.6401 0.8762 -0.0566 0.083 Uiso 1 1 calc R
H26B H 0.6537 0.9336 -0.0370 0.083 Uiso 1 1 calc R
H26C H 0.5154 0.9126 -0.0997 0.083 Uiso 1 1 calc R
C27 C 0.4292(3) 0.93808(9) 0.07050(18) 0.0412(6) Uani 1 1 d .
H27 H 0.4284 0.9687 0.0402 0.049 Uiso 1 1 calc R
C28 C 0.3532(3) 0.93350(8) 0.14675(16) 0.0364(5) Uani 1 1 d .
C29 C 0.2727(3) 0.97767(9) 0.17700(19) 0.0471(6) Uani 1 1 d .
H29A H 0.3337 0.9946 0.2257 0.071 Uiso 1 1 calc R
H29B H 0.1818 0.9672 0.1998 0.071 Uiso 1 1 calc R
H29C H 0.2504 0.9998 0.1251 0.071 Uiso 1 1 calc R
C31 C 0.0289(3) 0.67918(8) 0.23513(15) 0.0328(5) Uani 1 1 d .
C32 C 0.1751(3) 0.66501(8) 0.23225(16) 0.0365(5) Uani 1 1 d .
C33 C 0.2963(3) 0.68899(10) 0.29252(19) 0.0455(6) Uani 1 1 d .
H33A H 0.3087 0.6725 0.3519 0.068 Uiso 1 1 calc R
H33B H 0.2724 0.7234 0.3012 0.068 Uiso 1 1 calc R
H33C H 0.3870 0.6867 0.2638 0.068 Uiso 1 1 calc R
C34 C 0.2069(3) 0.62630(9) 0.17606(18) 0.0450(6) Uani 1 1 d .
H34 H 0.3057 0.6170 0.1744 0.054 Uiso 1 1 calc R
C35 C 0.0994(3) 0.60112(9) 0.12279(19) 0.0496(7) Uani 1 1 d .
C36 C 0.1362(4) 0.55938(11) 0.0617(2) 0.0723(10) Uani 1 1 d .
H36A H 0.1341 0.5711 -0.0013 0.108 Uiso 1 1 calc R
H36B H 0.0645 0.5332 0.0643 0.108 Uiso 1 1 calc R
H36C H 0.2336 0.5469 0.0825 0.108 Uiso 1 1 calc R
C37 C -0.0437(3) 0.61495(9) 0.12743(18) 0.0479(7) Uani 1 1 d .
H37 H -0.1189 0.5980 0.0911 0.057 Uiso 1 1 calc R
C38 C -0.0817(3) 0.65287(8) 0.18355(16) 0.0387(5) Uani 1 1 d .
C39 C -0.2410(3) 0.66402(11) 0.18652(19) 0.0505(7) Uani 1 1 d .
H39A H -0.2944 0.6574 0.1266 0.076 Uiso 1 1 calc R
H39B H -0.2526 0.6985 0.2022 0.076 Uiso 1 1 calc R
H39C H -0.2796 0.6434 0.2327 0.076 Uiso 1 1 calc R
O1S O 0.1180(3) 0.00428(9) 0.79021(16) 0.0752(7) Uani 1 1 d DU
C1S C 0.0641(4) -0.01154(17) 0.7029(3) 0.0824(11) Uani 1 1 d DU
H1SA H -0.0183 0.0094 0.6780 0.099 Uiso 1 1 calc R
H1SB H 0.0290 -0.0456 0.7053 0.099 Uiso 1 1 calc R
C2S C 0.1850(5) -0.00834(15) 0.6444(3) 0.0860(12) Uani 1 1 d DU
H2SA H 0.1694 0.0193 0.6011 0.103 Uiso 1 1 calc R
H2SB H 0.1924 -0.0389 0.6092 0.103 Uiso 1 1 calc R
C3S C 0.3197(4) -0.00059(15) 0.7088(3) 0.0859(12) Uani 1 1 d DU
H3SA H 0.3922 -0.0266 0.7019 0.103 Uiso 1 1 calc R
H3SB H 0.3643 0.0315 0.6982 0.103 Uiso 1 1 calc R
C4S C 0.2683(4) -0.0025(2) 0.7986(3) 0.1046(15) Uani 1 1 d DU
H4SA H 0.2931 -0.0345 0.8274 0.125 Uiso 1 1 calc R
H4SB H 0.3166 0.0233 0.8381 0.125 Uiso 1 1 calc R

loop_
_atom_site_aniso_label
_atom_site_aniso_U_11
_atom_site_aniso_U_22
_atom_site_aniso_U_33
_atom_site_aniso_U_23
_atom_site_aniso_U_13
_atom_site_aniso_U_12
Ni1 0.02997(14) 0.02568(14) 0.02098(14) -0.00002(11) 0.00264(10) -0.00061(11)
N3 0.0345(10) 0.0279(9) 0.0267(10) 0.0000(7) 0.0017(8) -0.0032(7)
C41 0.0436(13) 0.0321(11) 0.0305(12) -0.0013(9) 0.0071(10) -0.0034(10)
C42 0.0571(16) 0.0459(14) 0.0309(13) 0.0049(11) 0.0106(11) -0.0059(12)
C43 0.0608(17) 0.0454(15) 0.0400(15) 0.0173(12) 0.0046(13) 0.0000(13)
C44 0.0519(15) 0.0346(13) 0.0488(16) 0.0103(11) 0.0046(12) 0.0056(11)
C45 0.0430(13) 0.0309(12) 0.0343(13) 0.0015(9) 0.0050(10) 0.0011(10)
N4 0.0302(9) 0.0263(9) 0.0232(9) 0.0026(7) 0.0022(7) -0.0018(7)
C51 0.0346(11) 0.0303(11) 0.0285(11) 0.0016(9) 0.0050(9) -0.0002(9)
C52 0.0510(14) 0.0323(12) 0.0304(12) -0.0028(9) 0.0102(11) -0.0023(10)
C53 0.0539(15) 0.0427(13) 0.0277(13) -0.0048(10) -0.0004(11) -0.0127(11)
C54 0.0371(13) 0.0547(15) 0.0360(14) -0.0012(12) -0.0054(10) -0.0047(11)
C55 0.0315(11) 0.0375(12) 0.0341(12) -0.0005(10) 0.0014(9) 0.0012(9)
N1 0.0300(9) 0.0318(9) 0.0227(9) 0.0018(7) 0.0024(7) 0.0000(7)
N2 0.0317(9) 0.0284(9) 0.0240(9) -0.0009(7) 0.0017(7) -0.0001(7)
C1 0.0351(12) 0.0395(12) 0.0262(11) -0.0028(9) 0.0067(9) 0.0041(9)
C2 0.0371(13) 0.0423(13) 0.0440(14) -0.0002(11) 0.0035(11) 0.0075(10)
C3 0.0493(15) 0.0538(16) 0.0346(14) -0.0082(11) 0.0129(11) -0.0001(12)
C4 0.0365(11) 0.0316(11) 0.0258(11) -0.0016(9) 0.0049(9) 0.0042(9)
C5 0.0275(10) 0.0399(12) 0.0253(11) 0.0015(9) 0.0024(8) 0.0017(9)
C6 0.0490(14) 0.0403(13) 0.0284(12) -0.0090(10) 0.0043(10) -0.0008(11)
C7 0.0360(12) 0.0480(14) 0.0328(13) 0.0022(11) 0.0119(10) -0.0005(10)
C8 0.0451(14) 0.0389(13) 0.0369(13) -0.0066(10) 0.0035(11) -0.0097(11)
C9 0.0407(13) 0.0403(13) 0.0378(13) 0.0079(11) 0.0100(10) -0.0052(10)
C10 0.0372(12) 0.0289(11) 0.0321(12) -0.0015(9) 0.0042(9) -0.0026(9)
C11 0.0342(11) 0.0324(11) 0.0287(12) 0.0045(9) 0.0043(9) -0.0027(9)
C21 0.0309(11) 0.0343(11) 0.0301(12) -0.0037(9) 0.0016(9) -0.0081(9)
C22 0.0334(11) 0.0350(12) 0.0323(12) -0.0020(9) -0.0003(9) 0.0001(9)
C23 0.0509(15) 0.0397(14) 0.0431(15) 0.0026(11) 0.0074(12) 0.0087(11)
C24 0.0325(12) 0.0417(13) 0.0404(14) -0.0040(11) 0.0049(10) 0.0038(10)
C25 0.0380(13) 0.0445(14) 0.0408(14) -0.0039(11) 0.0115(11) -0.0100(11)
C26 0.0613(18) 0.0533(17) 0.0559(18) 0.0004(14) 0.0289(14) -0.0104(14)
C27 0.0453(14) 0.0328(12) 0.0469(15) 0.0037(11) 0.0116(11) -0.0102(10)
C28 0.0367(12) 0.0328(12) 0.0405(13) -0.0017(10) 0.0076(10) -0.0066(9)
C29 0.0561(16) 0.0317(13) 0.0558(17) 0.0007(11) 0.0170(13) -0.0023(11)
C31 0.0430(13) 0.0285(11) 0.0273(12) 0.0060(9) 0.0046(10) -0.0046(9)
C32 0.0444(13) 0.0320(12) 0.0338(13) 0.0064(10) 0.0071(10) -0.0017(10)
C33 0.0410(13) 0.0459(14) 0.0493(16) 0.0021(12) 0.0040(11) 0.0036(11)
C34 0.0568(16) 0.0347(13) 0.0457(15) 0.0047(11) 0.0157(12) 0.0029(11)
C35 0.078(2) 0.0308(13) 0.0429(15) 0.0002(11) 0.0195(14) -0.0061(13)
C36 0.109(3) 0.0453(17) 0.068(2) -0.0176(16) 0.034(2) -0.0120(17)
C37 0.0713(19) 0.0352(13) 0.0371(14) 0.0021(11) 0.0051(13) -0.0191(13)
C38 0.0510(14) 0.0338(12) 0.0313(12) 0.0083(10) 0.0039(11) -0.0086(10)
C39 0.0465(15) 0.0580(17) 0.0451(16) 0.0092(13) -0.0034(12) -0.0141(13)
O1S 0.0728(15) 0.0970(18) 0.0573(14) 0.0063(13) 0.0136(12) -0.0001(13)
C1S 0.068(2) 0.105(3) 0.073(2) -0.002(2) 0.0014(19) -0.006(2)
C2S 0.110(3) 0.083(3) 0.067(2) -0.022(2) 0.022(2) 0.024(2)
C3S 0.070(2) 0.072(2) 0.119(3) -0.024(2) 0.029(2) 0.0089(18)
C4S 0.065(2) 0.157(4) 0.089(3) 0.021(3) -0.005(2) -0.015(3)

loop_
_atom_type_symbol
_atom_type_description
_atom_type_scat_dispersion_real
_atom_type_scat_dispersion_imag
_atom_type_scat_source
C C 0.0033 0.0016 'International Tables Vol C Tables 4.2.6.8 and 6.1.1.4'
H H 0.0000 0.0000 'International Tables Vol C Tables 4.2.6.8 and 6.1.1.4'
N N 0.0061 0.0033 'International Tables Vol C Tables 4.2.6.8 and 6.1.1.4'
O O 0.0106 0.0060 'International Tables Vol C Tables 4.2.6.8 and 6.1.1.4'
Ni Ni 0.3393 1.1124 'International Tables Vol C Tables 4.2.6.8 and 6.1.1.4'

loop_
_geom_angle_atom_site_label_1
_geom_angle_atom_site_label_2
_geom_angle_atom_site_label_3
_geom_angle
N2 Ni1 N4 175.98(7)
N2 Ni1 N1 91.39(7)
N4 Ni1 N1 92.55(7)
N2 Ni1 N3 89.68(8)
N4 Ni1 N3 86.66(7)
N1 Ni1 N3 167.63(8)
C41 N3 C45 117.85(19)
C41 N3 Ni1 125.14(15)
C45 N3 Ni1 116.76(15)
N3 C41 C42 122.3(2)
N3 C41 H41 118.8
C42 C41 H41 118.8
C43 C42 C41 119.6(2)
C43 C42 H42 120.2
C41 C42 H42 120.2
C44 C43 C42 118.4(2)
C44 C43 H43 120.8
C42 C43 H43 120.8
C43 C44 C45 119.7(2)
C43 C44 H44 120.1
C45 C44 H44 120.1
N3 C45 C44 122.1(2)
N3 C45 H45 118.9
C44 C45 H45 118.9
C55 N4 C51 117.69(19)
C55 N4 Ni1 118.52(15)
C51 N4 Ni1 123.24(14)
N4 C51 C52 122.6(2)
N4 C51 H51 118.7
C52 C51 H51 118.7
C53 C52 C51 119.1(2)
C53 C52 H52 120.4
C51 C52 H52 120.4
C52 C53 C54 118.8(2)
C52 C53 H53 120.6
C54 C53 H53 120.6
C55 C54 C53 119.1(2)
C55 C54 H54 120.5
C53 C54 H54 120.5
N4 C55 C54 122.7(2)
N4 C55 H55 118.6
C54 C55 H55 118.6
C5 N1 C11 106.05(18)
C5 N1 Ni1 119.40(14)
C11 N1 Ni1 133.35(15)
C4 N2 C10 107.34(18)
C4 N2 Ni1 122.22(15)
C10 N2 Ni1 130.42(15)
C5 C1 C4 109.86(18)
C5 C1 C3 110.6(2)
C4 C1 C3 109.10(19)
C5 C1 C2 109.00(19)
C4 C1 C2 110.42(19)
C3 C1 C2 107.88(19)
C1 C2 H2A 109.5
C1 C2 H2B 109.5
H2A C2 H2B 109.5
C1 C2 H2C 109.5
H2A C2 H2C 109.5
H2B C2 H2C 109.5
C1 C3 H3A 109.5
C1 C3 H3B 109.5
H3A C3 H3B 109.5
C1 C3 H3C 109.5
H3A C3 H3C 109.5
H3B C3 H3C 109.5
N2 C4 C6 109.6(2)
N2 C4 C1 120.21(19)
C6 C4 C1 130.2(2)
C7 C5 N1 110.3(2)
C7 C5 C1 127.6(2)
N1 C5 C1 121.97(19)
C4 C6 C8 107.0(2)
C4 C6 H6 126.5
C8 C6 H6 126.5
C5 C7 C9 106.9(2)
C5 C7 H7 126.5
C9 C7 H7 126.5
C10 C8 C6 107.8(2)
C10 C8 H8 126.1
C6 C8 H8 126.1
C11 C9 C7 107.8(2)
C11 C9 H9 126.1
C7 C9 H9 126.1
C8 C10 N2 108.3(2)
C8 C10 C21 126.6(2)
N2 C10 C21 124.57(19)
C9 C11 N1 108.9(2)
C9 C11 C31 123.7(2)
N1 C11 C31 127.41(19)
C22 C21 C28 118.5(2)
C22 C21 C10 123.1(2)
C28 C21 C10 118.4(2)
C24 C22 C21 119.9(2)
C24 C22 C23 118.8(2)
C21 C22 C23 121.3(2)
C22 C23 H23A 109.5
C22 C23 H23B 109.5
H23A C23 H23B 109.5
C22 C23 H23C 109.5
H23A C23 H23C 109.5
H23B C23 H23C 109.5
C25 C24 C22 122.3(2)
C25 C24 H24 118.8
C22 C24 H24 118.8
C27 C25 C24 117.4(2)
C27 C25 C26 121.1(2)
C24 C25 C26 121.6(2)
C25 C26 H26A 109.5
C25 C26 H26B 109.5
H26A C26 H26B 109.5
C25 C26 H26C 109.5
H26A C26 H26C 109.5
H26B C26 H26C 109.5
C25 C27 C28 122.6(2)
C25 C27 H27 118.7
C28 C27 H27 118.7
C27 C28 C21 119.3(2)
C27 C28 C29 118.2(2)
C21 C28 C29 122.5(2)
C28 C29 H29A 109.5
C28 C29 H29B 109.5
H29A C29 H29B 109.5
C28 C29 H29C 109.5
H29A C29 H29C 109.5
H29B C29 H29C 109.5
C38 C31 C32 119.0(2)
C38 C31 C11 118.9(2)
C32 C31 C11 121.8(2)
C34 C32 C31 119.4(2)
C34 C32 C33 119.4(2)
C31 C32 C33 121.1(2)
C32 C33 H33A 109.5
C32 C33 H33B 109.5
H33A C33 H33B 109.5
C32 C33 H33C 109.5
H33A C33 H33C 109.5
H33B C33 H33C 109.5
C35 C34 C32 122.1(3)
C35 C34 H34 118.9
C32 C34 H34 118.9
C34 C35 C37 117.8(2)
C34 C35 C36 121.4(3)
C37 C35 C36 120.8(3)
C35 C36 H36A 109.5
C35 C36 H36B 109.5
H36A C36 H36B 109.5
C35 C36 H36C 109.5
H36A C36 H36C 109.5
H36B C36 H36C 109.5
C35 C37 C38 122.4(2)
C35 C37 H37 118.8
C38 C37 H37 118.8
C37 C38 C31 119.2(2)
C37 C38 C39 118.4(2)
C31 C38 C39 122.3(2)
C38 C39 H39A 109.5
C38 C39 H39B 109.5
H39A C39 H39B 109.5
C38 C39 H39C 109.5
H39A C39 H39C 109.5
H39B C39 H39C 109.5
C4S O1S C1S 107.0(3)
O1S C1S C2S 107.5(3)
O1S C1S H1SA 110.2
C2S C1S H1SA 110.2
O1S C1S H1SB 110.2
C2S C1S H1SB 110.2
H1SA C1S H1SB 108.5
C1S C2S C3S 105.4(3)
C1S C2S H2SA 110.7
C3S C2S H2SA 110.7
C1S C2S H2SB 110.7
C3S C2S H2SB 110.7
H2SA C2S H2SB 108.8
C4S C3S C2S 104.0(3)
C4S C3S H3SA 111.0
C2S C3S H3SA 111.0
C4S C3S H3SB 111.0
C2S C3S H3SB 111.0
H3SA C3S H3SB 109.0
O1S C4S C3S 109.5(3)
O1S C4S H4SA 109.8
C3S C4S H4SA 109.8
O1S C4S H4SB 109.8
C3S C4S H4SB 109.8
H4SA C4S H4SB 108.2

loop_
_geom_bond_atom_site_label_1
_geom_bond_atom_site_label_2
_geom_bond_distance
Ni1 N2 1.8780(17)
Ni1 N4 1.9096(17)
Ni1 N1 1.9152(17)
Ni1 N3 1.9424(18)
N3 C41 1.345(3)
N3 C45 1.346(3)
C41 C42 1.379(3)
C41 H41 0.9500
C42 C43 1.379(4)
C42 H42 0.9500
C43 C44 1.371(4)
C43 H43 0.9500
C44 C45 1.384(3)
C44 H44 0.9500
C45 H45 0.9500
N4 C55 1.340(3)
N4 C51 1.343(3)
C51 C52 1.378(3)
C51 H51 0.9500
C52 C53 1.373(4)
C52 H52 0.9500
C53 C54 1.377(4)
C53 H53 0.9500
C54 C55 1.376(3)
C54 H54 0.9500
C55 H55 0.9500
N1 C5 1.379(3)
N1 C11 1.401(3)
N2 C4 1.372(3)
N2 C10 1.395(3)
C1 C5 1.506(3)
C1 C4 1.511(3)
C1 C3 1.534(3)
C1 C2 1.548(3)
C2 H2A 0.9800
C2 H2B 0.9800
C2 H2C 0.9800
C3 H3A 0.9800
C3 H3B 0.9800
C3 H3C 0.9800
C4 C6 1.379(3)
C5 C7 1.374(3)
C6 C8 1.406(3)
C6 H6 0.9500
C7 C9 1.399(3)
C7 H7 0.9500
C8 C10 1.379(3)
C8 H8 0.9500
C9 C11 1.378(3)
C9 H9 0.9500
C10 C21 1.487(3)
C11 C31 1.483(3)
C21 C22 1.400(3)
C21 C28 1.416(3)
C22 C24 1.393(3)
C22 C23 1.506(3)
C23 H23A 0.9800
C23 H23B 0.9800
C23 H23C 0.9800
C24 C25 1.387(3)
C24 H24 0.9500
C25 C27 1.382(3)
C25 C26 1.514(3)
C26 H26A 0.9800
C26 H26B 0.9800
C26 H26C 0.9800
C27 C28 1.394(3)
C27 H27 0.9500
C28 C29 1.512(3)
C29 H29A 0.9800
C29 H29B 0.9800
C29 H29C 0.9800
C31 C38 1.404(3)
C31 C32 1.409(3)
C32 C34 1.396(3)
C32 C33 1.503(3)
C33 H33A 0.9800
C33 H33B 0.9800
C33 H33C 0.9800
C34 C35 1.381(4)
C34 H34 0.9500
C35 C37 1.384(4)
C35 C36 1.516(4)
C36 H36A 0.9800
C36 H36B 0.9800
C36 H36C 0.9800
C37 C38 1.396(4)
C37 H37 0.9500
C38 C39 1.507(4)
C39 H39A 0.9800
C39 H39B 0.9800
C39 H39C 0.9800
O1S C4S 1.393(4)
O1S C1S 1.397(4)
C1S C2S 1.486(5)
C1S H1SA 0.9900
C1S H1SB 0.9900
C2S C3S 1.495(5)
C2S H2SA 0.9900
C2S H2SB 0.9900
C3S C4S 1.455(5)
C3S H3SA 0.9900
C3S H3SB 0.9900
C4S H4SA 0.9900
C4S H4SB 0.9900
